data_2212199
loop_
_publ_author_name
'Xi-Shi Tai'
'Jie Yin'
'Yi-Min Feng'

_publ_section_title
;
 4-Bromo-2-(1-naphthyliminomethyl)phenol
;
_journal_coeditor_code HB2262
_journal_issue 2
_journal_name_full 'Acta Crystallographica Section E'
_journal_page_first o699
_journal_page_last o700
_journal_paper_doi 10.1107/S1600536807001158
_journal_volume 63
_journal_year 2007
_chemical_formula_iupac 'C17 H12 Br N O'
_chemical_formula_moiety 'C17 H12 Br N O'
_chemical_formula_sum 'C17 H12 Br N O'
_chemical_formula_weight 326.19
_chemical_name_systematic
;
4-Bromo-2-(1-naphthyliminomethyl)phenol
;
_space_group_IT_number 14
_symmetry_cell_setting monoclinic
_symmetry_space_group_name_Hall '-P 2ybc'
_symmetry_space_group_name_H-M 'P 1 21/c 1'
_atom_sites_solution_hydrogens geom
_atom_sites_solution_primary direct
_atom_sites_solution_secondary difmap
_audit_creation_method SHELXL-97
_cell_angle_alpha 90.00
_cell_angle_beta 90.238(5)
_cell_angle_gamma 90.00
_cell_formula_units_Z 4
_cell_length_a 25.467(7)
_cell_length_b 4.3831(13)
_cell_length_c 12.587(4)
_cell_measurement_reflns_used 1493
_cell_measurement_temperature 294(2)
_cell_measurement_theta_max 21.24
_cell_measurement_theta_min 2.40
_cell_volume 1405.0(7)
_computing_cell_refinement 'SAINT (Bruker, 2000)'
_computing_data_collection 'SMART (Bruker, 2000)'
_computing_data_reduction SAINT
_computing_molecular_graphics 'SHELXTL (Bruker, 2000)'
_computing_publication_material SHELXTL
_computing_structure_refinement 'SHELXL97 (Sheldrick, 1997)'
_computing_structure_solution 'SHELXS97 (Sheldrick, 1997)'
_diffrn_ambient_temperature 294(2)
_diffrn_measured_fraction_theta_full 0.984
_diffrn_measured_fraction_theta_max 0.984
_diffrn_measurement_device_type 'Bruker SMART CCD'
_diffrn_measurement_method \w
_diffrn_radiation_monochromator graphite
_diffrn_radiation_source 'fine-focus sealed tube'
_diffrn_radiation_type MoK\a
_diffrn_radiation_wavelength 0.71073
_diffrn_reflns_av_R_equivalents 0.0495
_diffrn_reflns_av_sigmaI/netI 0.0668
_diffrn_reflns_limit_h_max 30
_diffrn_reflns_limit_h_min -13
_diffrn_reflns_limit_k_max 5
_diffrn_reflns_limit_k_min -4
_diffrn_reflns_limit_l_max 12
_diffrn_reflns_limit_l_min -14
_diffrn_reflns_number 5365
_diffrn_reflns_theta_full 25.02
_diffrn_reflns_theta_max 25.02
_diffrn_reflns_theta_min 1.60
_exptl_absorpt_coefficient_mu 2.920
_exptl_absorpt_correction_T_max 0.622
_exptl_absorpt_correction_T_min 0.566
_exptl_absorpt_correction_type multi-scan
_exptl_absorpt_process_details '(SADABS; Bruker, 2000)'
_exptl_crystal_colour colourless
_exptl_crystal_density_diffrn 1.542
_exptl_crystal_density_method 'not measured'
_exptl_crystal_description block
_exptl_crystal_F_000 656
_exptl_crystal_size_max 0.22
_exptl_crystal_size_mid 0.20
_exptl_crystal_size_min 0.18
_refine_diff_density_max 0.755
_refine_diff_density_min -0.550
_refine_ls_extinction_method none
_refine_ls_goodness_of_fit_ref 1.107
_refine_ls_hydrogen_treatment constr
_refine_ls_matrix_type full
_refine_ls_number_parameters 182
_refine_ls_number_reflns 2444
_refine_ls_number_restraints 0
_refine_ls_restrained_S_all 1.107
_refine_ls_R_factor_all 0.1064
_refine_ls_R_factor_gt 0.0657
_refine_ls_shift/su_max 0.000
_refine_ls_shift/su_mean 0.000
_refine_ls_structure_factor_coef Fsqd
_refine_ls_weighting_details 'calc w=1/[\s^2^(Fo^2^)+(0.0495P)^2^+6.3049P] where P=(Fo^2^+2Fc^2^)/3'
_refine_ls_weighting_scheme calc
_refine_ls_wR_factor_gt 0.1517
_refine_ls_wR_factor_ref 0.1714
_reflns_number_gt 1574
_reflns_number_total 2444
_reflns_threshold_expression I>2\s(I)
_cod_data_source_file hb2262.cif
_cod_data_source_block I
_cod_original_sg_symbol_H-M 'P 21/c'
_cod_database_code 2212199
_cod_database_fobs_code 2212199

loop_
_symmetry_equiv_pos_as_xyz
'x, y, z'
'-x, y+1/2, -z+1/2'
'-x, -y, -z'
'x, -y-1/2, z-1/2'

loop_
_atom_site_type_symbol
_atom_site_label
_atom_site_fract_x
_atom_site_fract_y
_atom_site_fract_z
_atom_site_U_iso_or_equiv
_atom_site_adp_type
_atom_site_calc_flag
_atom_site_refinement_flags
_atom_site_occupancy
Br Br1 0.03643(3) -0.3827(2) 0.65923(7) 0.0617(3) Uani d . 1
O O1 0.2015(2) 0.3403(17) 0.4247(4) 0.0720(18) Uani d . 1
H H1 0.2299 0.3229 0.4547 0.108 Uiso calc R 1
N N1 0.2553(2) 0.3697(16) 0.6065(5) 0.0493(15) Uani d . 1
C C1 0.2841(3) 0.6527(19) 0.7656(6) 0.058(2) Uani d . 1
H H1A 0.2493 0.6755 0.7866 0.070 Uiso calc R 1
C C2 0.3229(4) 0.782(2) 0.8262(7) 0.064(2) Uani d . 1
H H2 0.3141 0.8957 0.8859 0.077 Uiso calc R 1
C C3 0.3745(4) 0.744(2) 0.7994(7) 0.067(3) Uani d . 1
H H3 0.4003 0.8346 0.8413 0.081 Uiso calc R 1
C C4 0.3896(3) 0.5713(18) 0.7097(7) 0.053(2) Uani d . 1
C C5 0.4426(4) 0.513(2) 0.6792(8) 0.068(3) Uani d . 1
H H5 0.4697 0.5966 0.7196 0.082 Uiso calc R 1
C C6 0.4548(3) 0.342(2) 0.5949(8) 0.069(3) Uani d . 1
H H6 0.4899 0.3118 0.5777 0.082 Uiso calc R 1
C C7 0.4154(3) 0.208(2) 0.5318(7) 0.063(2) Uani d . 1
H H7 0.4245 0.0857 0.4744 0.076 Uiso calc R 1
C C8 0.3626(3) 0.259(2) 0.5549(6) 0.054(2) Uani d . 1
H H8 0.3366 0.1736 0.5123 0.065 Uiso calc R 1
C C9 0.3489(3) 0.4397(16) 0.6433(6) 0.0445(19) Uani d . 1
C C10 0.2948(3) 0.4882(17) 0.6734(6) 0.0462(19) Uani d . 1
C C11 0.2158(3) 0.2315(18) 0.6501(6) 0.0458(18) Uani d . 1
H H11 0.2161 0.2020 0.7233 0.055 Uiso calc R 1
C C12 0.1710(3) 0.1205(18) 0.5888(5) 0.0449(17) Uani d . 1
C C13 0.1644(3) 0.1790(19) 0.4789(6) 0.052(2) Uani d . 1
C C14 0.1219(4) 0.070(2) 0.4241(6) 0.067(3) Uani d . 1
H H14 0.1185 0.1060 0.3515 0.081 Uiso calc R 1
C C15 0.0838(3) -0.093(2) 0.4778(6) 0.059(2) Uani d . 1
H H15 0.0541 -0.1598 0.4414 0.071 Uiso calc R 1
C C16 0.0891(3) -0.1572(18) 0.5849(6) 0.0489(19) Uani d . 1
C C17 0.1322(3) -0.0527(17) 0.6412(6) 0.0456(19) Uani d . 1
H H17 0.1356 -0.0962 0.7132 0.055 Uiso calc R 1

loop_
_atom_site_aniso_label
_atom_site_aniso_U_11
_atom_site_aniso_U_22
_atom_site_aniso_U_33
_atom_site_aniso_U_12
_atom_site_aniso_U_13
_atom_site_aniso_U_23
Br1 0.0446(5) 0.0663(6) 0.0742(6) -0.0056(5) 0.0067(4) -0.0024(5)
O1 0.064(4) 0.107(5) 0.045(3) -0.014(4) -0.005(3) 0.011(4)
N1 0.048(4) 0.057(4) 0.042(3) 0.004(4) -0.010(3) 0.000(3)
C1 0.068(5) 0.053(5) 0.053(5) 0.008(5) -0.008(4) 0.001(4)
C2 0.079(7) 0.055(5) 0.059(5) 0.004(5) -0.018(5) -0.008(4)
C3 0.078(7) 0.053(5) 0.070(6) -0.016(5) -0.034(5) 0.001(5)
C4 0.056(5) 0.040(5) 0.063(5) -0.002(4) -0.022(4) 0.013(4)
C5 0.059(6) 0.067(6) 0.077(6) -0.023(5) -0.027(5) 0.016(5)
C6 0.052(5) 0.075(7) 0.079(6) 0.010(5) -0.003(5) 0.026(6)
C7 0.065(6) 0.070(6) 0.054(5) 0.000(5) -0.008(4) 0.007(5)
C8 0.060(5) 0.057(5) 0.045(4) 0.010(4) -0.006(4) 0.008(4)
C9 0.045(4) 0.040(5) 0.049(4) 0.001(4) -0.013(3) 0.017(4)
C10 0.059(5) 0.037(4) 0.042(4) -0.001(4) -0.001(4) 0.010(3)
C11 0.046(4) 0.052(5) 0.039(4) 0.011(4) -0.003(3) 0.007(4)
C12 0.039(4) 0.051(4) 0.045(4) 0.008(4) 0.001(3) 0.000(4)
C13 0.051(5) 0.060(5) 0.043(4) 0.002(4) 0.001(4) 0.004(4)
C14 0.081(6) 0.090(7) 0.032(4) -0.004(6) 0.007(4) -0.007(5)
C15 0.042(4) 0.072(6) 0.063(5) -0.010(5) -0.011(4) -0.012(5)
C16 0.043(4) 0.049(5) 0.055(4) 0.005(4) -0.001(3) -0.010(4)
C17 0.048(4) 0.050(5) 0.039(4) 0.005(4) 0.003(3) -0.001(4)

loop_
_atom_type_symbol
_atom_type_description
_atom_type_scat_dispersion_real
_atom_type_scat_dispersion_imag
_atom_type_scat_source
C C 0.0033 0.0016 'International Tables Vol C Tables 4.2.6.8 and 6.1.1.4'
H H 0.0000 0.0000 'International Tables Vol C Tables 4.2.6.8 and 6.1.1.4'
N N 0.0061 0.0033 'International Tables Vol C Tables 4.2.6.8 and 6.1.1.4'
O O 0.0106 0.0060 'International Tables Vol C Tables 4.2.6.8 and 6.1.1.4'
Br Br -0.2901 2.4595 'International Tables Vol C Tables 4.2.6.8 and 6.1.1.4'

loop_
_geom_angle_atom_site_label_1
_geom_angle_atom_site_label_2
_geom_angle_atom_site_label_3
_geom_angle
C13 O1 H1 109.5
C11 N1 C10 118.2(6)
C2 C1 C10 122.3(8)
C2 C1 H1A 118.8
C10 C1 H1A 118.8
C3 C2 C1 120.3(9)
C3 C2 H2 119.8
C1 C2 H2 119.8
C2 C3 C4 121.8(8)
C2 C3 H3 119.1
C4 C3 H3 119.1
C3 C4 C5 124.9(8)
C3 C4 C9 118.5(8)
C5 C4 C9 116.7(8)
C6 C5 C4 122.5(8)
C6 C5 H5 118.8
C4 C5 H5 118.8
C5 C6 C7 121.0(9)
C5 C6 H6 119.5
C7 C6 H6 119.5
C8 C7 C6 120.1(9)
C8 C7 H7 119.9
C6 C7 H7 119.9
C7 C8 C9 119.7(8)
C7 C8 H8 120.1
C9 C8 H8 120.1
C8 C9 C10 121.9(7)
C8 C9 C4 120.0(7)
C10 C9 C4 118.1(7)
C1 C10 N1 123.1(7)
C1 C10 C9 118.9(7)
N1 C10 C9 117.9(7)
N1 C11 C12 122.5(7)
N1 C11 H11 118.7
C12 C11 H11 118.7
C17 C12 C13 118.3(7)
C17 C12 C11 118.6(6)
C13 C12 C11 123.0(7)
O1 C13 C14 118.4(7)
O1 C13 C12 120.3(7)
C14 C13 C12 121.3(7)
C13 C14 C15 119.2(7)
C13 C14 H14 120.4
C15 C14 H14 120.4
C14 C15 C16 121.1(7)
C14 C15 H15 119.5
C16 C15 H15 119.5
C17 C16 C15 120.4(7)
C17 C16 Br1 118.5(6)
C15 C16 Br1 121.1(6)
C16 C17 C12 119.6(7)
C16 C17 H17 120.2
C12 C17 H17 120.2

loop_
_geom_bond_atom_site_label_1
_geom_bond_atom_site_label_2
_geom_bond_distance
Br1 C16 1.914(8)
O1 C13 1.363(9)
O1 H1 0.8200
N1 C11 1.298(9)
N1 C10 1.409(10)
C1 C2 1.369(11)
C1 C10 1.394(11)
C1 H1A 0.9300
C2 C3 1.368(13)
C2 H2 0.9300
C3 C4 1.414(12)
C3 H3 0.9300
C4 C5 1.428(12)
C4 C9 1.449(10)
C5 C6 1.335(13)
C5 H5 0.9300
C6 C7 1.407(12)
C6 H6 0.9300
C7 C8 1.394(11)
C7 H7 0.9300
C8 C9 1.412(11)
C8 H8 0.9300
C9 C10 1.447(10)
C11 C12 1.459(10)
C11 H11 0.9300
C12 C17 1.411(10)
C12 C13 1.416(10)
C13 C14 1.369(11)
C14 C15 1.383(11)
C14 H14 0.9300
C15 C16 1.383(11)
C15 H15 0.9300
C16 C17 1.381(10)
C17 H17 0.9300

loop_
_geom_hbond_atom_site_label_D
_geom_hbond_atom_site_label_H
_geom_hbond_atom_site_label_A
_geom_hbond_distance_DH
_geom_hbond_distance_HA
_geom_hbond_distance_DA
_geom_hbond_angle_DHA
O1 H1 N1 0.82 2.02 2.666(7) 135

loop_
_geom_torsion_atom_site_label_1
_geom_torsion_atom_site_label_2
_geom_torsion_atom_site_label_3
_geom_torsion_atom_site_label_4
_geom_torsion
C10 C1 C2 C3 -2.1(13)
C1 C2 C3 C4 -0.4(14)
C2 C3 C4 C5 -177.5(9)
C2 C3 C4 C9 1.9(12)
C3 C4 C5 C6 178.5(9)
C9 C4 C5 C6 -0.9(12)
C4 C5 C6 C7 -0.6(14)
C5 C6 C7 C8 1.7(13)
C6 C7 C8 C9 -1.3(12)
C7 C8 C9 C10 -177.3(7)
C7 C8 C9 C4 -0.1(11)
C3 C4 C9 C8 -178.2(7)
C5 C4 C9 C8 1.2(10)
C3 C4 C9 C10 -1.0(10)
C5 C4 C9 C10 178.5(7)
C2 C1 C10 N1 -176.0(8)
C2 C1 C10 C9 3.0(12)
C11 N1 C10 C1 -44.8(11)
C11 N1 C10 C9 136.2(7)
C8 C9 C10 C1 175.8(7)
C4 C9 C10 C1 -1.4(10)
C8 C9 C10 N1 -5.1(10)
C4 C9 C10 N1 177.7(6)
C10 N1 C11 C12 175.4(7)
N1 C11 C12 C17 174.0(7)
N1 C11 C12 C13 -6.1(12)
C17 C12 C13 O1 -178.7(7)
C11 C12 C13 O1 1.4(12)
C17 C12 C13 C14 -0.2(12)
C11 C12 C13 C14 179.9(8)
O1 C13 C14 C15 -179.8(8)
C12 C13 C14 C15 1.7(13)
C13 C14 C15 C16 -2.5(14)
C14 C15 C16 C17 1.7(13)
C14 C15 C16 Br1 180.0(7)
C15 C16 C17 C12 -0.2(12)
Br1 C16 C17 C12 -178.5(5)
C13 C12 C17 C16 -0.6(11)
C11 C12 C17 C16 179.3(7)

loop_
_cod_related_entry_id
_cod_related_entry_database
_cod_related_entry_code
1 ChemSpider 30655157
